data_4080556
loop_
_publ_author_name
'Guernon, Hannah'
'Legault, Claude Y.'

_publ_section_title
;
 N-Acyliminoimidazolium Ylides as Precursors to AnionicN-Heterocyclic
 Carbene Ligands: Control of Topology and Reactivity
;
_journal_issue 6
_journal_name_full Organometallics
_journal_page_first 1988
_journal_paper_doi 10.1021/om400078f
_journal_volume 32
_journal_year 2013
_chemical_formula_sum 'C9 H11 F3 I N3 O'
_chemical_formula_weight 361.11
_space_group_crystal_system monoclinic
_space_group_IT_number 15
_space_group_name_Hall '-C 2yc'
_space_group_name_H-M_alt 'C 1 2/c 1'
_symmetry_space_group_name_Hall '-C 2yc'
_symmetry_space_group_name_H-M 'C 1 2/c 1'
_atom_sites_solution_hydrogens geom
_atom_sites_solution_primary direct
_atom_sites_solution_secondary difmap
_audit_creation_method 'APEX2 v2011.8-0'
_cell_angle_alpha 90
_cell_angle_beta 124.934(9)
_cell_angle_gamma 90
_cell_formula_units_Z 8
_cell_length_a 25.876(2)
_cell_length_b 5.8528(4)
_cell_length_c 19.8475(16)
_cell_measurement_reflns_used 9886
_cell_measurement_temperature 100.(2)
_cell_measurement_theta_max 69.5067
_cell_measurement_theta_min 5.4374
_cell_volume 2464.2(4)
_computing_cell_refinement 'SAINT V7.68A (Bruker AXS, 2009)'
_computing_data_collection 'Bruker Instrument Service v2011.8.1.0'
_computing_data_reduction 'SAINT V7.68A (Bruker AXS, 2009)'
_computing_structure_refinement 'SHELXL-97 (Sheldrick, 2008)'
_computing_structure_solution 'SHELXS-97 (Sheldrick, 2008)'
_diffrn_ambient_temperature 100.(2)
_diffrn_detector_area_resol_mean 8.3333
_diffrn_measured_fraction_theta_full 0.960
_diffrn_measured_fraction_theta_max 0.960
_diffrn_radiation_monochromator none
_diffrn_radiation_type 'Cu K\a'
_diffrn_radiation_wavelength 1.54178
_diffrn_reflns_av_R_equivalents 0.1535
_diffrn_reflns_av_sigmaI/netI 0.0761
_diffrn_reflns_limit_h_max 31
_diffrn_reflns_limit_h_min -31
_diffrn_reflns_limit_k_max 7
_diffrn_reflns_limit_k_min -7
_diffrn_reflns_limit_l_max 24
_diffrn_reflns_limit_l_min -24
_diffrn_reflns_number 19788
_diffrn_reflns_theta_full 71.34
_diffrn_reflns_theta_max 71.34
_diffrn_reflns_theta_min 4.58
_diffrn_source 'ImuS micro--focus source with MX optics'
_exptl_absorpt_coefficient_mu 20.723
_exptl_absorpt_correction_T_max 0.7535
_exptl_absorpt_correction_T_min 0.3950
_exptl_absorpt_correction_type multi-scan
_exptl_absorpt_process_details 'SADABS V2008/1 (Bruker AXS)'
_exptl_crystal_density_diffrn 1.947
_exptl_crystal_density_method 'not measured'
_exptl_crystal_description Needle
_exptl_crystal_F_000 1392
_exptl_crystal_size_max 0.493
_exptl_crystal_size_mid 0.070
_exptl_crystal_size_min 0.005
_refine_diff_density_max 5.416
_refine_diff_density_min -1.033
_refine_ls_extinction_method none
_refine_ls_goodness_of_fit_ref 1.044
_refine_ls_hydrogen_treatment noref
_refine_ls_matrix_type full
_refine_ls_number_parameters 157
_refine_ls_number_reflns 2303
_refine_ls_number_restraints 0
_refine_ls_restrained_S_all 1.044
_refine_ls_R_factor_all 0.0927
_refine_ls_R_factor_gt 0.0844
_refine_ls_shift/su_max 0.000
_refine_ls_shift/su_mean 0.000
_refine_ls_structure_factor_coef Fsqd
_refine_ls_weighting_details 'calc w=1/[\s^2^(Fo^2^)+(0.1688P)^2^+1.7001P] where P=(Fo^2^+2Fc^2^)/3'
_refine_ls_weighting_scheme calc
_refine_ls_wR_factor_gt 0.2026
_refine_ls_wR_factor_ref 0.2177
_reflns_number_gt 1943
_reflns_number_total 2303
_reflns_threshold_expression >2sigma(I)
_cod_data_source_file om400078f_si_002.cif
_cod_data_source_block ylide_5c
_cod_original_cell_volume 2464.2(3)
_cod_database_code 4080556

loop_
_space_group_symop_operation_xyz
'x, y, z'
'-x, y, -z+1/2'
'x+1/2, y+1/2, z'
'-x+1/2, y+1/2, -z+1/2'
'-x, -y, -z'
'x, -y, z-1/2'
'-x+1/2, -y+1/2, -z'
'x+1/2, -y+1/2, z-1/2'

loop_
_atom_site_type_symbol
_atom_site_label
_atom_site_fract_x
_atom_site_fract_y
_atom_site_fract_z
_atom_site_U_iso_or_equiv
_atom_site_adp_type
_atom_site_calc_flag
_atom_site_refinement_flags
_atom_site_occupancy
I I1 0.18671(2) 0.65983(9) 0.16577(3) 0.0415(3) Uani d . 1
F F1 0.4196(3) 0.5455(12) 0.3418(3) 0.0697(17) Uani d . 1
F F2 0.4513(3) 0.5889(13) 0.2644(4) 0.0626(15) Uani d . 1
F F3 0.4062(3) 0.8656(10) 0.2806(4) 0.0647(17) Uani d . 1
O O1 0.3246(3) 0.6534(9) 0.1290(4) 0.0435(15) Uani d . 1
N N1 0.3145(3) 0.3971(14) 0.2114(4) 0.0428(15) Uani d . 1
N N2 0.2582(4) 0.3241(12) 0.1356(5) 0.0421(17) Uani d . 1
N N3 0.1621(4) 0.3147(12) 0.0273(4) 0.0404(16) Uani d . 1
C C1 0.4047(5) 0.6391(15) 0.2722(6) 0.043(2) Uani d . 1
C C2 0.3407(4) 0.5579(15) 0.1948(5) 0.0411(18) Uani d . 1
C C3 0.2022(4) 0.4280(14) 0.0991(5) 0.0393(17) Uani d . 1
C C4 0.0936(4) 0.3700(16) -0.0376(6) 0.043(2) Uani d . 1
C C5 0.0739(4) 0.2456(15) -0.1159(5) 0.0467(19) Uani d . 1
H H6 0.101 0.2929 -0.1331 0.07 Uiso calc R 1
H H5 0.03 0.2829 -0.1593 0.07 Uiso calc R 1
H H1 0.078 0.0804 -0.106 0.07 Uiso calc R 1
C C6 0.0546(5) 0.2850(19) -0.0079(6) 0.052(2) Uani d . 1
H H4 0.0637 0.123 0.0068 0.078 Uiso calc R 1
H H2 0.0097 0.3037 -0.0517 0.078 Uiso calc R 1
H H3 0.0652 0.3732 0.0404 0.078 Uiso calc R 1
C C7 0.0865(5) 0.6252(15) -0.0562(6) 0.048(2) Uani d . 1
H H8 0.095 0.71 -0.0082 0.072 Uiso calc R 1
H H9 0.0434 0.6574 -0.1035 0.072 Uiso calc R 1
H H7 0.1165 0.6722 -0.0687 0.072 Uiso calc R 1
C C8 0.1955(5) 0.1424(13) 0.0220(6) 0.0406(19) Uani d . 1
H H11 0.179 0.0372 -0.0222 0.049 Uiso calc R 1
C C9 0.2559(5) 0.1461(13) 0.0901(6) 0.040(2) Uani d . 1
H H10 0.2893 0.0458 0.1031 0.049 Uiso calc R 1

loop_
_atom_site_aniso_label
_atom_site_aniso_U_11
_atom_site_aniso_U_22
_atom_site_aniso_U_33
_atom_site_aniso_U_12
_atom_site_aniso_U_13
_atom_site_aniso_U_23
I1 0.0404(4) 0.0324(5) 0.0422(4) 0.00027(18) 0.0181(3) -0.00272(17)
F1 0.059(3) 0.082(5) 0.040(3) -0.017(3) 0.011(2) -0.002(3)
F2 0.037(3) 0.071(4) 0.062(3) 0.002(3) 0.018(3) -0.017(3)
F3 0.054(4) 0.036(3) 0.077(4) -0.005(2) 0.022(3) -0.014(3)
O1 0.042(3) 0.032(4) 0.047(3) -0.002(2) 0.020(3) 0.001(2)
N1 0.036(4) 0.040(4) 0.037(3) -0.003(3) 0.012(3) -0.002(3)
N2 0.036(4) 0.040(4) 0.040(4) -0.003(3) 0.016(3) -0.003(3)
N3 0.037(4) 0.033(4) 0.039(3) 0.001(3) 0.014(3) 0.000(3)
C1 0.040(5) 0.032(5) 0.050(5) 0.001(3) 0.022(4) -0.002(3)
C2 0.037(4) 0.033(5) 0.043(4) 0.002(3) 0.017(3) -0.001(3)
C3 0.038(4) 0.026(4) 0.046(4) 0.002(3) 0.019(3) -0.001(3)
C4 0.032(4) 0.038(5) 0.042(4) 0.001(3) 0.011(4) 0.003(3)
C5 0.045(5) 0.028(5) 0.050(4) 0.002(4) 0.017(4) -0.002(4)
C6 0.044(5) 0.038(5) 0.065(6) 0.002(4) 0.027(5) 0.005(5)
C7 0.042(5) 0.038(5) 0.047(5) 0.002(4) 0.016(4) 0.001(4)
C8 0.046(5) 0.025(4) 0.047(5) -0.005(3) 0.025(4) -0.006(3)
C9 0.045(5) 0.026(4) 0.051(5) 0.002(3) 0.027(4) 0.000(3)

loop_
_atom_type_symbol
_atom_type_description
_atom_type_scat_dispersion_real
_atom_type_scat_dispersion_imag
_atom_type_scat_source
C C 0.0181 0.0091 'International Tables Vol C Tables 4.2.6.8 and 6.1.1.4'
H H 0.0000 0.0000 'International Tables Vol C Tables 4.2.6.8 and 6.1.1.4'
N N 0.0311 0.0180 'International Tables Vol C Tables 4.2.6.8 and 6.1.1.4'
O O 0.0492 0.0322 'International Tables Vol C Tables 4.2.6.8 and 6.1.1.4'
F F 0.0727 0.0534 'International Tables Vol C Tables 4.2.6.8 and 6.1.1.4'
I I -0.3257 6.8362 'International Tables Vol C Tables 4.2.6.8 and 6.1.1.4'

loop_
_geom_angle_atom_site_label_1
_geom_angle_atom_site_label_2
_geom_angle_atom_site_label_3
_geom_angle
C2 N1 N2 108.2(7)
C3 N2 C9 111.6(8)
C3 N2 N1 124.5(7)
C9 N2 N1 123.9(8)
C3 N3 C8 107.7(7)
C3 N3 C4 127.2(7)
C8 N3 C4 125.0(7)
F1 C1 F3 108.1(9)
F1 C1 F2 106.7(8)
F3 C1 F2 105.7(8)
F1 C1 C2 114.4(8)
F3 C1 C2 111.5(8)
F2 C1 C2 110.0(8)
O1 C2 N1 132.3(8)
O1 C2 C1 115.0(8)
N1 C2 C1 112.7(7)
N2 C3 N3 106.5(7)
N2 C3 I1 119.6(6)
N3 C3 I1 132.3(6)
C6 C4 N3 108.3(7)
C6 C4 C5 109.5(8)
N3 C4 C5 108.2(7)
C6 C4 C7 113.6(8)
N3 C4 C7 109.6(7)
C5 C4 C7 107.5(8)
C4 C5 H6 109.5
C4 C5 H5 109.5
H6 C5 H5 109.5
C4 C5 H1 109.5
H6 C5 H1 109.5
H5 C5 H1 109.5
C4 C6 H4 109.5
C4 C6 H2 109.5
H4 C6 H2 109.5
C4 C6 H3 109.5
H4 C6 H3 109.5
H2 C6 H3 109.5
C4 C7 H8 109.5
C4 C7 H9 109.5
H8 C7 H9 109.5
C4 C7 H7 109.5
H8 C7 H7 109.5
H9 C7 H7 109.5
C9 C8 N3 109.1(7)
C9 C8 H11 125.4
N3 C8 H11 125.4
N2 C9 C8 105.1(8)
N2 C9 H10 127.4
C8 C9 H10 127.4

loop_
_geom_bond_atom_site_label_1
_geom_bond_atom_site_label_2
_geom_bond_distance
I1 C3 2.088(8)
F1 C1 1.322(12)
F2 C1 1.335(11)
F3 C1 1.334(10)
O1 C2 1.253(11)
N1 C2 1.307(12)
N1 N2 1.434(10)
N2 C3 1.340(11)
N2 C9 1.356(11)
N3 C3 1.361(11)
N3 C8 1.370(11)
N3 C4 1.515(11)
C1 C2 1.554(13)
C4 C6 1.515(14)
C4 C5 1.515(13)
C4 C7 1.524(13)
C5 H6 0.98
C5 H5 0.98
C5 H1 0.98
C6 H4 0.98
C6 H2 0.98
C6 H3 0.98
C7 H8 0.98
C7 H9 0.98
C7 H7 0.98
C8 C9 1.362(14)
C8 H11 0.95
C9 H10 0.95

loop_
_geom_torsion_atom_site_label_1
_geom_torsion_atom_site_label_2
_geom_torsion_atom_site_label_3
_geom_torsion_atom_site_label_4
_geom_torsion
C2 N1 N2 C3 -83.9(10)
C2 N1 N2 C9 93.2(10)
N2 N1 C2 O1 2.0(14)
N2 N1 C2 C1 -176.2(7)
F1 C1 C2 O1 176.8(8)
F3 C1 C2 O1 53.8(11)
F2 C1 C2 O1 -63.1(10)
F1 C1 C2 N1 -4.7(11)
F3 C1 C2 N1 -127.7(9)
F2 C1 C2 N1 115.4(9)
C9 N2 C3 N3 -0.3(10)
N1 N2 C3 N3 177.1(7)
C9 N2 C3 I1 166.8(6)
N1 N2 C3 I1 -15.8(11)
C8 N3 C3 N2 -0.1(9)
C4 N3 C3 N2 -178.0(8)
C8 N3 C3 I1 -164.9(7)
C4 N3 C3 I1 17.2(13)
C3 N3 C4 C6 -77.8(11)
C8 N3 C4 C6 104.7(10)
C3 N3 C4 C5 163.6(8)
C8 N3 C4 C5 -13.9(11)
C3 N3 C4 C7 46.7(12)
C8 N3 C4 C7 -130.8(9)
C3 N3 C8 C9 0.5(10)
C4 N3 C8 C9 178.4(8)
C3 N2 C9 C8 0.5(10)
N1 N2 C9 C8 -176.9(8)
N3 C8 C9 N2 -0.6(10)
